data_1564203
loop_
_publ_author_name
'Beagan, Daniel M.'
'Cabelof, Alyssa C.'
'Pink, Maren'
'Carta, Veronica'
'Gao, Xinfeng'
'Caulton, Kenneth G.'

_publ_section_title
;
 Nickel-mediated N--N bond formation and N2O liberation via nitrogen
 oxyanion reduction
;
_journal_name_full 'Chemical Science'
_journal_paper_doi 10.1039/D1SC02846D
_journal_year 2021
_chemical_formula_moiety '(C16 H28 B2 N4 Ni2 O8), 2 (C4 H8 O)'
_chemical_formula_sum 'C24 H44 B2 N4 Ni2 O10'
_chemical_formula_weight 687.67
_space_group_crystal_system monoclinic
_space_group_IT_number 14
_space_group_name_Hall '-P 2yn'
_space_group_name_H-M_alt 'P 1 21/n 1'
_atom_sites_solution_hydrogens geom
_atom_sites_solution_primary intrinsic
_atom_sites_solution_secondary difmap
_audit_creation_method SHELXL-2018/3
_audit_update_record
;
2021-05-11 deposited with the CCDC.	2021-07-13 downloaded from the CCDC.
;
_cell_angle_alpha 90
_cell_angle_beta 106.243(5)
_cell_angle_gamma 90
_cell_formula_units_Z 2
_cell_length_a 12.209(2)
_cell_length_b 7.5518(13)
_cell_length_c 17.864(3)
_cell_measurement_reflns_used 3676
_cell_measurement_temperature 100(2)
_cell_measurement_theta_max 24.71
_cell_measurement_theta_min 2.36
_cell_volume 1581.3(5)
_computing_cell_refinement 'SAINT V8.38A (BrukerNano, 2017)'
_computing_data_collection 'BIS v6.2.9 (BrukerNano, 2018)'
_computing_data_reduction 'SAINT V8.38A (BrukerNano, 2017)'
_computing_publication_material 'APEX3 v2018.1-0 (BrukerNano, 2018)'
_computing_structure_refinement 'SHELXL-2017/1 (Sheldrick, 2017)'
_computing_structure_solution 'XT, VERSION 2014/5'
_diffrn_ambient_temperature 100(2)
_diffrn_detector_area_resol_mean 7.3910
_diffrn_measured_fraction_theta_full 0.999
_diffrn_measured_fraction_theta_max 0.996
_diffrn_measurement_details '0.50 degree frames measured for 17 seconds each'
_diffrn_measurement_device_type 'Bruker D8 VENTURE'
_diffrn_measurement_method '\w and \f scans'
_diffrn_radiation_monochromator 'multilayer mirror'
_diffrn_radiation_type MoK\a
_diffrn_radiation_wavelength 0.71073
_diffrn_reflns_av_R_equivalents 0.0687
_diffrn_reflns_av_unetI/netI 0.0504
_diffrn_reflns_Laue_measured_fraction_full 0.999
_diffrn_reflns_Laue_measured_fraction_max 0.996
_diffrn_reflns_limit_h_max 14
_diffrn_reflns_limit_h_min -15
_diffrn_reflns_limit_k_max 9
_diffrn_reflns_limit_k_min -9
_diffrn_reflns_limit_l_max 23
_diffrn_reflns_limit_l_min -18
_diffrn_reflns_number 21147
_diffrn_reflns_point_group_measured_fraction_full 0.999
_diffrn_reflns_point_group_measured_fraction_max 0.996
_diffrn_reflns_theta_full 25.242
_diffrn_reflns_theta_max 27.532
_diffrn_reflns_theta_min 2.363
_diffrn_source 'microfocus sealed tube'
_diffrn_source_type 'Incoatec I\mS 3.0'
_exptl_absorpt_coefficient_mu 1.247
_exptl_absorpt_correction_T_max 0.7456
_exptl_absorpt_correction_T_min 0.6282
_exptl_absorpt_correction_type multi-scan
_exptl_absorpt_process_details 'SADABS, G. Sheldrick; 2018'
_exptl_crystal_colour teal
_exptl_crystal_density_diffrn 1.444
_exptl_crystal_description needle
_exptl_crystal_F_000 724
_exptl_crystal_size_max 0.320
_exptl_crystal_size_mid 0.080
_exptl_crystal_size_min 0.070
_refine_diff_density_max 1.351
_refine_diff_density_min -0.663
_refine_diff_density_rms 0.088
_refine_ls_extinction_method none
_refine_ls_goodness_of_fit_ref 1.033
_refine_ls_hydrogen_treatment constr
_refine_ls_matrix_type full
_refine_ls_number_parameters 194
_refine_ls_number_reflns 3630
_refine_ls_number_restraints 0
_refine_ls_restrained_S_all 1.033
_refine_ls_R_factor_all 0.0669
_refine_ls_R_factor_gt 0.0467
_refine_ls_shift/su_max 0.000
_refine_ls_shift/su_mean 0.000
_refine_ls_structure_factor_coef Fsqd
_refine_ls_weighting_details 'w=1/[\s^2^(Fo^2^)+(0.0502P)^2^+1.1965P] where P=(Fo^2^+2Fc^2^)/3'
_refine_ls_weighting_scheme calc
_refine_ls_wR_factor_gt 0.1018
_refine_ls_wR_factor_ref 0.1108
_reflns_Friedel_coverage 0.000
_reflns_number_gt 2816
_reflns_number_total 3630
_reflns_threshold_expression 'I > 2\s(I)'
_cod_data_source_file d1sc02846d3.cif
_cod_data_source_block 19123
_cod_original_cell_volume 1581.4(5)
_cod_original_sg_symbol_H-M 'P 21/n'
_cod_database_code 1564203
_shelx_shelxl_version_number 2018/3
_shelx_space_group_comment
;
The symmetry employed for this shelxl refinement is uniquely defined
by the following loop, which should always be used as a source of
symmetry information in preference to the above space-group names.
They are only intended as comments.
;
_shelx_estimated_absorpt_t_min 0.691
_shelx_estimated_absorpt_t_max 0.918

loop_
_space_group_symop_operation_xyz
'x, y, z'
'-x+1/2, y+1/2, -z+1/2'
'-x, -y, -z'
'x-1/2, -y-1/2, z-1/2'

loop_
_atom_site_label
_atom_site_type_symbol
_atom_site_fract_x
_atom_site_fract_y
_atom_site_fract_z
_atom_site_U_iso_or_equiv
_atom_site_adp_type
_atom_site_occupancy
_atom_site_site_symmetry_order
_atom_site_calc_flag
_atom_site_refinement_flags_posn
_atom_site_refinement_flags_adp
_atom_site_refinement_flags_occupancy
_atom_site_disorder_assembly
_atom_site_disorder_group
Ni1 Ni 0.46004(3) 0.41580(5) 0.56532(2) 0.01824(12) Uani 1 1 d . . . . .
O1 O 0.3650(2) 0.4788(3) 0.68882(14) 0.0355(6) Uani 1 1 d . . . . .
O2 O 0.60278(17) 0.5016(3) 0.54469(11) 0.0200(4) Uani 1 1 d . . . . .
O3 O 0.80282(17) 0.5582(3) 0.56780(12) 0.0212(4) Uani 1 1 d . . . . .
O4 O 0.74062(16) 0.4222(3) 0.66418(11) 0.0214(4) Uani 1 1 d . . . . .
N1 N 0.4078(2) 0.4561(3) 0.63844(15) 0.0220(6) Uani 1 1 d . . . . .
N2 N 0.4845(2) 0.1672(3) 0.52830(13) 0.0178(5) Uani 1 1 d . . . . .
B1 B 0.7095(3) 0.4959(4) 0.58977(19) 0.0183(7) Uani 1 1 d . . . . .
C1 C 0.5870(2) 0.0881(4) 0.54728(16) 0.0188(6) Uani 1 1 d . . . . .
H1 H 0.650621 0.147951 0.580540 0.023 Uiso 1 1 calc R U . . .
C2 C 0.3979(2) 0.0782(4) 0.48040(16) 0.0199(6) Uani 1 1 d . . . . .
H2 H 0.324275 0.130828 0.465132 0.024 Uiso 1 1 calc R U . . .
C3 C 0.9003(3) 0.5549(4) 0.63702(18) 0.0232(7) Uani 1 1 d . . . . .
C4 C 0.8648(2) 0.4115(4) 0.68925(17) 0.0207(6) Uani 1 1 d . . . . .
C5 C 0.9105(3) 0.7407(4) 0.6717(2) 0.0319(8) Uani 1 1 d . . . . .
H5A H 0.917252 0.826945 0.632171 0.048 Uiso 1 1 calc R U . . .
H5B H 0.978403 0.747336 0.716542 0.048 Uiso 1 1 calc R U . . .
H5C H 0.842523 0.767363 0.688499 0.048 Uiso 1 1 calc R U . . .
C6 C 1.0054(3) 0.5092(5) 0.6116(2) 0.0290(7) Uani 1 1 d . . . . .
H6A H 1.019711 0.603005 0.577644 0.043 Uiso 1 1 calc R U . . .
H6B H 0.993180 0.396655 0.583195 0.043 Uiso 1 1 calc R U . . .
H6C H 1.071347 0.498407 0.657671 0.043 Uiso 1 1 calc R U . . .
C7 C 0.9048(3) 0.4504(5) 0.77621(19) 0.0327(8) Uani 1 1 d . . . . .
H7A H 0.877473 0.357263 0.804721 0.049 Uiso 1 1 calc R U . . .
H7B H 0.874306 0.565026 0.786594 0.049 Uiso 1 1 calc R U . . .
H7C H 0.988332 0.454041 0.793353 0.049 Uiso 1 1 calc R U . . .
C8 C 0.8975(3) 0.2238(4) 0.67353(19) 0.0275(7) Uani 1 1 d . . . . .
H8A H 0.861156 0.139646 0.700865 0.041 Uiso 1 1 calc R U . . .
H8B H 0.980567 0.210445 0.692221 0.041 Uiso 1 1 calc R U . . .
H8C H 0.871926 0.200221 0.617370 0.041 Uiso 1 1 calc R U . . .
O1S O 0.1762(2) -0.0626(3) 0.52034(13) 0.0335(6) Uani 1 1 d . . . . .
C1S C 0.1502(3) 0.0881(5) 0.5613(2) 0.0350(8) Uani 1 1 d . . . . .
H1SA H 0.069137 0.086139 0.561321 0.042 Uiso 1 1 calc R U . . .
H1SB H 0.165157 0.199443 0.536638 0.042 Uiso 1 1 calc R U . . .
C2S C 0.2277(3) 0.0733(5) 0.6436(2) 0.0339(8) Uani 1 1 d . . . . .
H2SA H 0.193676 0.131381 0.681525 0.041 Uiso 1 1 calc R U . . .
H2SB H 0.303488 0.126081 0.648043 0.041 Uiso 1 1 calc R U . . .
C3S C 0.2360(3) -0.1259(4) 0.6558(2) 0.0316(8) Uani 1 1 d . . . . .
H3SA H 0.306305 -0.159165 0.696559 0.038 Uiso 1 1 calc R U . . .
H3SB H 0.168826 -0.172930 0.670138 0.038 Uiso 1 1 calc R U . . .
C4S C 0.2388(3) -0.1906(4) 0.57604(19) 0.0278(7) Uani 1 1 d . . . . .
H4SA H 0.318551 -0.199148 0.573322 0.033 Uiso 1 1 calc R U . . .
H4SB H 0.202908 -0.308833 0.565200 0.033 Uiso 1 1 calc R U . . .

loop_
_atom_site_aniso_label
_atom_site_aniso_U_11
_atom_site_aniso_U_22
_atom_site_aniso_U_33
_atom_site_aniso_U_23
_atom_site_aniso_U_13
_atom_site_aniso_U_12
Ni1 0.0192(2) 0.01323(19) 0.0214(2) -0.00029(15) 0.00419(14) 0.00091(15)
O1 0.0451(16) 0.0337(14) 0.0326(13) 0.0006(10) 0.0191(12) 0.0080(11)
O2 0.0169(10) 0.0165(11) 0.0240(11) 0.0018(8) 0.0015(9) -0.0006(8)
O3 0.0177(11) 0.0191(11) 0.0236(10) 0.0017(8) 0.0006(9) -0.0013(8)
O4 0.0148(10) 0.0259(12) 0.0216(10) 0.0015(9) 0.0018(8) -0.0001(9)
N1 0.0226(14) 0.0159(13) 0.0255(13) 0.0015(10) 0.0033(11) 0.0034(10)
N2 0.0199(13) 0.0150(12) 0.0183(12) 0.0011(9) 0.0050(10) -0.0004(10)
B1 0.0195(17) 0.0125(16) 0.0213(16) -0.0018(12) 0.0030(13) 0.0017(13)
C1 0.0169(14) 0.0167(14) 0.0219(14) 0.0030(11) 0.0038(11) -0.0013(12)
C2 0.0183(14) 0.0167(14) 0.0234(14) 0.0031(12) 0.0037(12) -0.0002(12)
C3 0.0177(15) 0.0192(16) 0.0290(16) -0.0040(12) 0.0004(13) 0.0004(12)
C4 0.0154(14) 0.0230(16) 0.0211(14) -0.0025(12) 0.0008(11) 0.0007(12)
C5 0.0243(17) 0.0262(18) 0.043(2) -0.0100(15) 0.0061(15) -0.0052(14)
C6 0.0187(16) 0.0329(19) 0.0349(18) -0.0025(14) 0.0069(14) -0.0006(13)
C7 0.0245(18) 0.043(2) 0.0276(17) -0.0039(14) 0.0015(14) 0.0006(15)
C8 0.0242(17) 0.0226(17) 0.0330(17) 0.0039(13) 0.0035(14) 0.0038(13)
O1S 0.0370(14) 0.0340(14) 0.0279(12) -0.0020(10) 0.0066(10) 0.0101(11)
C1S 0.039(2) 0.0298(19) 0.0389(19) 0.0001(15) 0.0152(16) 0.0105(16)
C2S 0.041(2) 0.0272(19) 0.0355(18) -0.0017(15) 0.0134(16) -0.0054(15)
C3S 0.038(2) 0.0264(18) 0.0314(18) -0.0018(14) 0.0111(15) -0.0068(14)
C4S 0.0288(18) 0.0229(17) 0.0334(17) 0.0023(13) 0.0117(14) -0.0006(13)

loop_
_atom_type_symbol
_atom_type_description
_atom_type_scat_dispersion_real
_atom_type_scat_dispersion_imag
_atom_type_scat_source
C C 0.0033 0.0016 'International Tables Vol C Tables 4.2.6.8 and 6.1.1.4'
H H 0.0000 0.0000 'International Tables Vol C Tables 4.2.6.8 and 6.1.1.4'
B B 0.0013 0.0007 'International Tables Vol C Tables 4.2.6.8 and 6.1.1.4'
N N 0.0061 0.0033 'International Tables Vol C Tables 4.2.6.8 and 6.1.1.4'
O O 0.0106 0.0060 'International Tables Vol C Tables 4.2.6.8 and 6.1.1.4'
Ni Ni 0.3393 1.1124 'International Tables Vol C Tables 4.2.6.8 and 6.1.1.4'

loop_
_geom_angle_atom_site_label_1
_geom_angle_atom_site_label_2
_geom_angle_atom_site_label_3
_geom_angle
_geom_angle_site_symmetry_1
_geom_angle_site_symmetry_3
_geom_angle_publ_flag
N1 Ni1 O2 130.20(11) . . ?
N1 Ni1 O2 126.84(11) . 3_666 ?
O2 Ni1 O2 80.29(9) . 3_666 ?
N1 Ni1 N2 123.76(11) . . ?
O2 Ni1 N2 91.40(9) . . ?
O2 Ni1 N2 91.10(9) 3_666 . ?
B1 O2 Ni1 129.77(19) . . ?
B1 O2 Ni1 130.42(19) . 3_666 ?
Ni1 O2 Ni1 99.71(9) . 3_666 ?
B1 O3 C3 107.1(2) . . ?
B1 O4 C4 107.3(2) . . ?
O1 N1 Ni1 176.1(2) . . ?
C2 N2 C1 116.9(2) . . ?
C2 N2 Ni1 120.47(19) . . ?
C1 N2 Ni1 122.6(2) . . ?
O2 B1 O3 124.2(3) . . ?
O2 B1 O4 123.5(3) . . ?
O3 B1 O4 112.3(3) . . ?
N2 C1 C2 121.5(3) . 3_656 ?
N2 C1 H1 119.2 . . ?
C2 C1 H1 119.2 3_656 . ?
N2 C2 C1 121.6(3) . 3_656 ?
N2 C2 H2 119.2 . . ?
C1 C2 H2 119.2 3_656 . ?
O3 C3 C6 108.0(2) . . ?
O3 C3 C5 106.4(2) . . ?
C6 C3 C5 110.5(3) . . ?
O3 C3 C4 102.8(2) . . ?
C6 C3 C4 114.8(3) . . ?
C5 C3 C4 113.5(3) . . ?
O4 C4 C8 107.4(2) . . ?
O4 C4 C7 108.2(2) . . ?
C8 C4 C7 110.0(3) . . ?
O4 C4 C3 102.5(2) . . ?
C8 C4 C3 113.8(2) . . ?
C7 C4 C3 114.3(3) . . ?
C3 C5 H5A 109.5 . . ?
C3 C5 H5B 109.5 . . ?
H5A C5 H5B 109.5 . . ?
C3 C5 H5C 109.5 . . ?
H5A C5 H5C 109.5 . . ?
H5B C5 H5C 109.5 . . ?
C3 C6 H6A 109.5 . . ?
C3 C6 H6B 109.5 . . ?
H6A C6 H6B 109.5 . . ?
C3 C6 H6C 109.5 . . ?
H6A C6 H6C 109.5 . . ?
H6B C6 H6C 109.5 . . ?
C4 C7 H7A 109.5 . . ?
C4 C7 H7B 109.5 . . ?
H7A C7 H7B 109.5 . . ?
C4 C7 H7C 109.5 . . ?
H7A C7 H7C 109.5 . . ?
H7B C7 H7C 109.5 . . ?
C4 C8 H8A 109.5 . . ?
C4 C8 H8B 109.5 . . ?
H8A C8 H8B 109.5 . . ?
C4 C8 H8C 109.5 . . ?
H8A C8 H8C 109.5 . . ?
H8B C8 H8C 109.5 . . ?
C1S O1S C4S 109.2(2) . . ?
O1S C1S C2S 105.7(3) . . ?
O1S C1S H1SA 110.6 . . ?
C2S C1S H1SA 110.6 . . ?
O1S C1S H1SB 110.6 . . ?
C2S C1S H1SB 110.6 . . ?
H1SA C1S H1SB 108.7 . . ?
C1S C2S C3S 102.1(3) . . ?
C1S C2S H2SA 111.3 . . ?
C3S C2S H2SA 111.3 . . ?
C1S C2S H2SB 111.3 . . ?
C3S C2S H2SB 111.3 . . ?
H2SA C2S H2SB 109.2 . . ?
C4S C3S C2S 101.6(3) . . ?
C4S C3S H3SA 111.4 . . ?
C2S C3S H3SA 111.4 . . ?
C4S C3S H3SB 111.4 . . ?
C2S C3S H3SB 111.4 . . ?
H3SA C3S H3SB 109.3 . . ?
O1S C4S C3S 106.6(3) . . ?
O1S C4S H4SA 110.4 . . ?
C3S C4S H4SA 110.4 . . ?
O1S C4S H4SB 110.4 . . ?
C3S C4S H4SB 110.4 . . ?
H4SA C4S H4SB 108.6 . . ?

loop_
_geom_bond_atom_site_label_1
_geom_bond_atom_site_label_2
_geom_bond_distance
_geom_bond_site_symmetry_2
_geom_bond_publ_flag
Ni1 N1 1.634(3) . ?
Ni1 O2 1.988(2) . ?
Ni1 O2 1.999(2) 3_666 ?
Ni1 N2 2.040(2) . ?
O1 N1 1.173(3) . ?
O2 B1 1.327(4) . ?
O3 B1 1.387(4) . ?
O3 C3 1.457(4) . ?
O4 B1 1.392(4) . ?
O4 C4 1.458(3) . ?
N2 C2 1.340(4) . ?
N2 C1 1.341(4) . ?
C1 C2 1.381(4) 3_656 ?
C1 H1 0.9500 . ?
C2 H2 0.9500 . ?
C3 C6 1.515(4) . ?
C3 C5 1.525(4) . ?
C3 C4 1.568(4) . ?
C4 C8 1.520(4) . ?
C4 C7 1.521(4) . ?
C5 H5A 0.9800 . ?
C5 H5B 0.9800 . ?
C5 H5C 0.9800 . ?
C6 H6A 0.9800 . ?
C6 H6B 0.9800 . ?
C6 H6C 0.9800 . ?
C7 H7A 0.9800 . ?
C7 H7B 0.9800 . ?
C7 H7C 0.9800 . ?
C8 H8A 0.9800 . ?
C8 H8B 0.9800 . ?
C8 H8C 0.9800 . ?
O1S C1S 1.436(4) . ?
O1S C4S 1.443(4) . ?
C1S C2S 1.514(5) . ?
C1S H1SA 0.9900 . ?
C1S H1SB 0.9900 . ?
C2S C3S 1.520(5) . ?
C2S H2SA 0.9900 . ?
C2S H2SB 0.9900 . ?
C3S C4S 1.517(4) . ?
C3S H3SA 0.9900 . ?
C3S H3SB 0.9900 . ?
C4S H4SA 0.9900 . ?
C4S H4SB 0.9900 . ?

loop_
_geom_hbond_atom_site_label_D
_geom_hbond_atom_site_label_H
_geom_hbond_atom_site_label_A
_geom_hbond_distance_DH
_geom_hbond_distance_HA
_geom_hbond_distance_DA
_geom_hbond_angle_DHA
_geom_hbond_site_symmetry_A
_geom_hbond_publ_flag
C1 H1 O4 0.95 2.61 3.472(4) 151.1 . yes
C8 H8C O1S 0.98 2.58 3.541(4) 166.1 3_656 yes

loop_
_geom_torsion_atom_site_label_1
_geom_torsion_atom_site_label_2
_geom_torsion_atom_site_label_3
_geom_torsion_atom_site_label_4
_geom_torsion
_geom_torsion_site_symmetry_1
_geom_torsion_site_symmetry_2
_geom_torsion_site_symmetry_3
_geom_torsion_site_symmetry_4
_geom_torsion_publ_flag
Ni1 O2 B1 O3 178.80(19) . . . . ?
Ni1 O2 B1 O3 3.2(4) 3_666 . . . ?
Ni1 O2 B1 O4 0.4(4) . . . . ?
Ni1 O2 B1 O4 -175.21(19) 3_666 . . . ?
C3 O3 B1 O2 170.8(3) . . . . ?
C3 O3 B1 O4 -10.6(3) . . . . ?
C4 O4 B1 O2 170.0(3) . . . . ?
C4 O4 B1 O3 -8.6(3) . . . . ?
C2 N2 C1 C2 -0.9(4) . . . 3_656 ?
Ni1 N2 C1 C2 -178.0(2) . . . 3_656 ?
C1 N2 C2 C1 0.9(4) . . . 3_656 ?
Ni1 N2 C2 C1 178.1(2) . . . 3_656 ?
B1 O3 C3 C6 145.4(3) . . . . ?
B1 O3 C3 C5 -95.9(3) . . . . ?
B1 O3 C3 C4 23.6(3) . . . . ?
B1 O4 C4 C8 -97.8(3) . . . . ?
B1 O4 C4 C7 143.5(3) . . . . ?
B1 O4 C4 C3 22.4(3) . . . . ?
O3 C3 C4 O4 -27.9(3) . . . . ?
C6 C3 C4 O4 -144.9(3) . . . . ?
C5 C3 C4 O4 86.6(3) . . . . ?
O3 C3 C4 C8 87.8(3) . . . . ?
C6 C3 C4 C8 -29.2(4) . . . . ?
C5 C3 C4 C8 -157.7(3) . . . . ?
O3 C3 C4 C7 -144.7(2) . . . . ?
C6 C3 C4 C7 98.3(3) . . . . ?
C5 C3 C4 C7 -30.2(4) . . . . ?
C4S O1S C1S C2S 15.9(4) . . . . ?
O1S C1S C2S C3S -33.6(3) . . . . ?
C1S C2S C3S C4S 37.5(3) . . . . ?
C1S O1S C4S C3S 8.6(3) . . . . ?
C2S C3S C4S O1S -29.1(3) . . . . ?
